data_2221802
loop_
_publ_author_name
'Choi, Hong Dae'
'Seo, Pil Ja'
'Son, Byeng Wha'
'Lee, Uk'

_publ_section_title
;
 2-Chloroethyl 2-(5-bromo-3-methylsulfinyl-1-benzofuran-2-yl)acetate
;
_journal_coeditor_code SJ2602
_journal_issue 5
_journal_name_full 'Acta Crystallographica Section E'
_journal_page_first o1025
_journal_paper_doi 10.1107/S1600536809012847
_journal_volume 65
_journal_year 2009
_chemical_formula_iupac 'C13 H12 Br Cl O4 S'
_chemical_formula_moiety 'C13 H12 Br Cl O4 S'
_chemical_formula_sum 'C13 H12 Br Cl O4 S'
_chemical_formula_weight 379.65
_chemical_name_systematic
;
2-Chloroethyl 2-(5-bromo-3-methylsulfinyl-1-benzofuran-2-yl)acetate
;
_space_group_IT_number 2
_symmetry_cell_setting triclinic
_symmetry_space_group_name_Hall '-P 1'
_symmetry_space_group_name_H-M 'P -1'
_atom_sites_solution_hydrogens difmap
_atom_sites_solution_primary direct
_atom_sites_solution_secondary difmap
_cell_angle_alpha 71.095(3)
_cell_angle_beta 80.331(3)
_cell_angle_gamma 65.012(2)
_cell_formula_units_Z 2
_cell_length_a 8.4950(10)
_cell_length_b 9.882(2)
_cell_length_c 10.277(2)
_cell_measurement_reflns_used 2253
_cell_measurement_temperature 298(2)
_cell_measurement_theta_max 25.68
_cell_measurement_theta_min 2.65
_cell_volume 739.3(2)
_computing_cell_refinement 'SAINT (Bruker, 2001)'
_computing_data_collection 'SMART (Bruker, 2001)'
_computing_data_reduction 'SAINT (Bruker, 2001)'
_computing_molecular_graphics 'ORTEP-3 (Farrugia, 1997) and DIAMOND (Brandenburg, 1998)'
_computing_publication_material 'SHELXL97 (Sheldrick, 2008)'
_computing_structure_refinement 'SHELXL97 (Sheldrick, 2008)'
_computing_structure_solution 'SHELXS97 (Sheldrick, 2008)'
_diffrn_ambient_temperature 298(2)
_diffrn_detector_area_resol_mean 10.0
_diffrn_measured_fraction_theta_full 0.989
_diffrn_measured_fraction_theta_max 0.989
_diffrn_measurement_device_type 'Bruker SMART CCD'
_diffrn_measurement_method '\f and \w'
_diffrn_radiation_monochromator graphite
_diffrn_radiation_source 'fine-focus sealed tube'
_diffrn_radiation_type MoK\a
_diffrn_radiation_wavelength 0.71073
_diffrn_reflns_av_R_equivalents 0.0273
_diffrn_reflns_av_sigmaI/netI 0.0452
_diffrn_reflns_limit_h_max 10
_diffrn_reflns_limit_h_min -10
_diffrn_reflns_limit_k_max 11
_diffrn_reflns_limit_k_min -11
_diffrn_reflns_limit_l_max 12
_diffrn_reflns_limit_l_min -12
_diffrn_reflns_number 5479
_diffrn_reflns_theta_full 24.99
_diffrn_reflns_theta_max 24.99
_diffrn_reflns_theta_min 2.10
_diffrn_standards_number 0
_exptl_absorpt_coefficient_mu 3.110
_exptl_absorpt_correction_T_max 0.736
_exptl_absorpt_correction_T_min 0.475
_exptl_absorpt_correction_type multi-scan
_exptl_absorpt_process_details '(SADABS; Sheldrick, 1999)'
_exptl_crystal_colour colorless
_exptl_crystal_density_diffrn 1.705
_exptl_crystal_density_method 'not measured'
_exptl_crystal_description block
_exptl_crystal_F_000 380
_exptl_crystal_size_max 0.30
_exptl_crystal_size_mid 0.20
_exptl_crystal_size_min 0.10
_refine_diff_density_max 0.799
_refine_diff_density_min -0.805
_refine_ls_extinction_method none
_refine_ls_goodness_of_fit_ref 1.074
_refine_ls_hydrogen_treatment constr
_refine_ls_matrix_type full
_refine_ls_number_parameters 192
_refine_ls_number_reflns 2575
_refine_ls_number_restraints 57
_refine_ls_restrained_S_all 1.104
_refine_ls_R_factor_all 0.0744
_refine_ls_R_factor_gt 0.0547
_refine_ls_shift/su_max_lt 0.000
_refine_ls_shift/su_mean 0.000
_refine_ls_structure_factor_coef Fsqd
_refine_ls_weighting_details 'calc w=1/[\s^2^(Fo^2^)+(0.054P)^2^+1.6319P] where P=(Fo^2^+2Fc^2^)/3'
_refine_ls_weighting_scheme calc
_refine_ls_wR_factor_gt 0.1224
_refine_ls_wR_factor_ref 0.1328
_reflns_number_gt 1972
_reflns_number_total 2575
_reflns_threshold_expression I>2\s(I)
_cod_data_source_file sj2602.cif
_cod_data_source_block I
_cod_depositor_comments
;
The following automatic conversions were performed:
'_symmetry_cell_setting' value 'Triclinic' changed to 'triclinic'
according to '/home/saulius/struct/CIF-dictionaries/cif_core.dic'
dictionary named 'cif_core.dic' version 2.4.1 from 2010-06-29.

Automatic conversion script
Id: cif_fix_enum 1527 2010-12-29 10:47:43Z saulius 

The following automatic conversions were performed:

'_symmetry_cell_setting' value 'Triclinic' changed to 'triclinic'
according to /home/saulius/struct/CIF-dictionaries/cif_core.dic
dictionary named 'cif_core.dic' version 2.4.1 from 2010-06-29.

Automatic conversion script
Id: cif_fix_values 1715 2011-07-08 13:25:40Z adriana 
;
_cod_original_sg_symbol_Hall '-p 1'
_cod_database_code 2221802
_cod_database_fobs_code 2221802

loop_
_symmetry_equiv_pos_as_xyz
'x, y, z'
'-x, -y, -z'

loop_
_atom_site_type_symbol
_atom_site_label
_atom_site_fract_x
_atom_site_fract_y
_atom_site_fract_z
_atom_site_U_iso_or_equiv
_atom_site_adp_type
_atom_site_calc_flag
_atom_site_refinement_flags
_atom_site_occupancy
_atom_site_disorder_assembly
_atom_site_disorder_group
Br Br 0.68390(9) 0.78885(8) 0.10766(7) 0.0571(3) Uani d . 1 . .
Cl ClA -0.1810(4) -0.0480(3) 0.3580(3) 0.0928(12) Uani d PDU 0.764(6) A 1
Cl ClB -0.0308(13) -0.0729(11) 0.1579(12) 0.0928(12) Uani d PDU 0.24 A 2
S S 0.25778(18) 0.40156(16) 0.46589(13) 0.0391(4) Uani d . 1 . .
O O1 0.1648(4) 0.5435(4) 0.0705(3) 0.0355(8) Uani d . 1 . .
O O2 0.0404(6) 0.1375(5) 0.2446(7) 0.0824(18) Uani d D 1 . .
O O3 0.2843(6) 0.1340(5) 0.2991(5) 0.0622(12) Uani d . 1 . .
O O4 0.2572(6) 0.5265(5) 0.5185(4) 0.0537(11) Uani d . 1 . .
C C1 0.2533(6) 0.4767(6) 0.2849(5) 0.0313(11) Uani d . 1 . .
C C2 0.3429(6) 0.5699(5) 0.1946(5) 0.0287(11) Uani d . 1 . .
C C3 0.4664(7) 0.6219(6) 0.2093(6) 0.0362(12) Uani d . 1 . .
H H3 0.5126 0.5960 0.2941 0.043 Uiso calc R 1 . .
C C4 0.5167(7) 0.7138(6) 0.0920(6) 0.0379(13) Uani d . 1 . .
C C5 0.4497(7) 0.7563(6) -0.0359(6) 0.0395(13) Uani d . 1 . .
H H5 0.4849 0.8216 -0.1110 0.047 Uiso calc R 1 . .
C C6 0.3306(7) 0.7020(6) -0.0522(6) 0.0382(13) Uani d . 1 . .
H H6 0.2860 0.7271 -0.1375 0.046 Uiso calc R 1 . .
C C7 0.2815(6) 0.6090(6) 0.0641(5) 0.0326(12) Uani d . 1 . .
C C8 0.1505(7) 0.4640(6) 0.2065(5) 0.0328(11) Uani d . 1 A .
C C9 0.0354(7) 0.3767(6) 0.2371(6) 0.0377(13) Uani d . 1 . .
H H9A -0.0383 0.4141 0.1598 0.045 Uiso calc R 1 A .
H H9B -0.0392 0.3968 0.3170 0.045 Uiso calc R 1 . .
C C10 0.1380(8) 0.2042(7) 0.2639(6) 0.0446(14) Uani d . 1 A .
C C11A 0.1269(13) -0.0271(11) 0.2556(12) 0.069(3) Uani d PDU 0.764(6) A 1
H H11A 0.2031 -0.0798 0.3329 0.083 Uiso calc PR 0.764(6) A 1
H H11B 0.1968 -0.0422 0.1725 0.083 Uiso calc PR 0.764(6) A 1
C C12A -0.004(3) -0.092(3) 0.275(2) 0.162(6) Uani d PDU 0.764(6) A 1
H H12A 0.0570 -0.2031 0.3143 0.195 Uiso calc PR 0.764(6) A 1
H H12B -0.0332 -0.0779 0.1832 0.195 Uiso calc PR 0.764(6) A 1
C C11B 0.107(4) -0.044(3) 0.343(4) 0.069(3) Uani d PDU 0.24 A 2
H H11C 0.2242 -0.1045 0.3153 0.083 Uiso calc PR 0.236(6) A 2
H H11D 0.1055 -0.0480 0.4385 0.083 Uiso calc PR 0.236(6) A 2
C C12B -0.013(10) -0.105(10) 0.324(4) 0.162(6) Uani d PDU 0.24 A 2
H H12C -0.1259 -0.0542 0.3648 0.195 Uiso calc PR 0.236(6) A 2
H H12D 0.0286 -0.2156 0.3696 0.195 Uiso calc PR 0.236(6) A 2
C C13 0.4757(8) 0.2580(7) 0.4793(7) 0.0566(17) Uani d . 1 . .
H H13A 0.5553 0.3084 0.4440 0.085 Uiso calc R 1 . .
H H13B 0.4904 0.1885 0.4269 0.085 Uiso calc R 1 . .
H H13C 0.4983 0.2002 0.5740 0.085 Uiso calc R 1 . .

loop_
_atom_site_aniso_label
_atom_site_aniso_U_11
_atom_site_aniso_U_22
_atom_site_aniso_U_33
_atom_site_aniso_U_12
_atom_site_aniso_U_13
_atom_site_aniso_U_23
Br 0.0555(4) 0.0544(4) 0.0722(5) -0.0345(3) -0.0077(3) -0.0112(3)
ClA 0.086(2) 0.0646(16) 0.118(2) -0.0415(14) 0.0202(16) -0.0107(14)
ClB 0.086(2) 0.0646(16) 0.118(2) -0.0415(14) 0.0202(16) -0.0107(14)
S 0.0433(8) 0.0443(8) 0.0292(7) -0.0198(7) -0.0030(6) -0.0056(6)
O1 0.039(2) 0.041(2) 0.0288(19) -0.0193(17) -0.0074(16) -0.0062(16)
O2 0.044(3) 0.040(3) 0.174(6) -0.012(2) -0.022(3) -0.040(3)
O3 0.045(3) 0.046(3) 0.087(3) -0.014(2) -0.021(2) -0.006(2)
O4 0.061(3) 0.065(3) 0.041(2) -0.022(2) -0.001(2) -0.027(2)
C1 0.033(3) 0.033(3) 0.030(3) -0.013(2) -0.005(2) -0.009(2)
C2 0.030(3) 0.023(2) 0.029(3) -0.005(2) -0.002(2) -0.009(2)
C3 0.039(3) 0.033(3) 0.038(3) -0.012(2) -0.004(2) -0.014(2)
C4 0.039(3) 0.033(3) 0.049(3) -0.017(2) -0.002(3) -0.015(3)
C5 0.040(3) 0.035(3) 0.040(3) -0.015(2) 0.001(3) -0.007(2)
C6 0.042(3) 0.039(3) 0.030(3) -0.014(3) -0.004(2) -0.007(2)
C7 0.029(3) 0.028(3) 0.039(3) -0.007(2) -0.006(2) -0.012(2)
C8 0.033(3) 0.031(3) 0.033(3) -0.012(2) -0.001(2) -0.009(2)
C9 0.036(3) 0.045(3) 0.037(3) -0.020(3) -0.005(2) -0.012(3)
C10 0.045(4) 0.041(3) 0.048(4) -0.016(3) -0.003(3) -0.012(3)
C11A 0.059(4) 0.062(4) 0.090(5) -0.019(3) -0.002(4) -0.032(4)
C12A 0.170(8) 0.120(7) 0.171(9) -0.051(6) 0.035(7) -0.037(7)
C11B 0.059(4) 0.062(4) 0.090(5) -0.019(3) -0.002(4) -0.032(4)
C12B 0.170(8) 0.120(7) 0.171(9) -0.051(6) 0.035(7) -0.037(7)
C13 0.055(4) 0.051(4) 0.057(4) -0.010(3) -0.017(3) -0.012(3)

loop_
_atom_type_symbol
_atom_type_description
_atom_type_scat_dispersion_real
_atom_type_scat_dispersion_imag
_atom_type_scat_source
C C 0.0033 0.0016 'International Tables Vol C Tables 4.2.6.8 and 6.1.1.4'
H H 0.0000 0.0000 'International Tables Vol C Tables 4.2.6.8 and 6.1.1.4'
O O 0.0106 0.0060 'International Tables Vol C Tables 4.2.6.8 and 6.1.1.4'
S S 0.1246 0.1234 'International Tables Vol C Tables 4.2.6.8 and 6.1.1.4'
Cl Cl 0.1484 0.1585 'International Tables Vol C Tables 4.2.6.8 and 6.1.1.4'
Br Br -0.2901 2.4595 'International Tables Vol C Tables 4.2.6.8 and 6.1.1.4'

loop_
_geom_angle_atom_site_label_1
_geom_angle_atom_site_label_2
_geom_angle_atom_site_label_3
_geom_angle_site_symmetry_1
_geom_angle_site_symmetry_3
_geom_angle
_geom_angle_publ_flag
O4 S C1 . . 105.9(2) ?
O4 S C13 . . 106.1(3) ?
C1 S C13 . . 98.5(3) ?
C8 O1 C7 . . 106.5(4) ?
C10 O2 C11A . . 116.1(6) ?
C10 O2 C11B . . 109.4(13) ?
C11A O2 C11B . . 31.3(12) ?
C8 C1 C2 . . 107.4(4) ?
C8 C1 S . . 123.8(4) ?
C2 C1 S . . 128.7(4) ?
C3 C2 C7 . . 119.1(5) ?
C3 C2 C1 . . 136.0(5) ?
C7 C2 C1 . . 104.9(4) ?
C4 C3 C2 . . 116.8(5) ?
C4 C3 H3 . . 121.6 ?
C2 C3 H3 . . 121.6 ?
C3 C4 C5 . . 123.3(5) ?
C3 C4 Br . . 118.2(4) ?
C5 C4 Br . . 118.4(4) ?
C6 C5 C4 . . 120.3(5) ?
C6 C5 H5 . . 119.9 ?
C4 C5 H5 . . 119.9 ?
C7 C6 C5 . . 116.6(5) ?
C7 C6 H6 . . 121.7 ?
C5 C6 H6 . . 121.7 ?
C6 C7 O1 . . 126.0(5) ?
C6 C7 C2 . . 123.8(5) ?
O1 C7 C2 . . 110.3(4) ?
C1 C8 O1 . . 110.9(4) ?
C1 C8 C9 . . 133.1(5) ?
O1 C8 C9 . . 115.9(4) ?
C8 C9 C10 . . 112.0(4) ?
C8 C9 H9A . . 109.2 ?
C10 C9 H9A . . 109.2 ?
C8 C9 H9B . . 109.2 ?
C10 C9 H9B . . 109.2 ?
H9A C9 H9B . . 107.9 ?
O3 C10 O2 . . 123.5(5) ?
O3 C10 C9 . . 126.4(5) ?
O2 C10 C9 . . 110.0(5) ?
O2 C11A C12A . . 108.9(13) ?
O2 C11A H11A . . 109.9 ?
C12A C11A H11A . . 109.9 ?
O2 C11A H11B . . 109.9 ?
C12A C11A H11B . . 109.9 ?
H11A C11A H11B . . 108.3 ?
C11A C12A ClA . . 128.4(16) ?
C11A C12A H12A . . 105.2 ?
ClA C12A H12A . . 105.2 ?
C11A C12A H12B . . 105.2 ?
ClA C12A H12B . . 105.2 ?
H12A C12A H12B . . 105.9 ?
C12B C11B O2 . . 106(4) ?
C12B C11B H11C . . 110.5 ?
O2 C11B H11C . . 110.5 ?
C12B C11B H11D . . 110.5 ?
O2 C11B H11D . . 110.5 ?
H11C C11B H11D . . 108.7 ?
C11B C12B ClB . . 110(3) ?
C11B C12B H12C . . 109.7 ?
ClB C12B H12C . . 109.7 ?
C11B C12B H12D . . 109.7 ?
ClB C12B H12D . . 109.7 ?
H12C C12B H12D . . 108.2 ?
S C13 H13A . . 109.5 ?
S C13 H13B . . 109.5 ?
H13A C13 H13B . . 109.5 ?
S C13 H13C . . 109.5 ?
H13A C13 H13C . . 109.5 ?
H13B C13 H13C . . 109.5 ?

loop_
_geom_bond_atom_site_label_1
_geom_bond_atom_site_label_2
_geom_bond_site_symmetry_2
_geom_bond_distance
_geom_bond_publ_flag
Br C4 . 1.907(5) ?
ClA C12A . 1.559(19) ?
ClB C12B . 1.65(3) ?
S O4 . 1.498(4) ?
S C1 . 1.766(5) ?
S C13 . 1.788(6) ?
O1 C8 . 1.377(6) ?
O1 C7 . 1.378(6) ?
O2 C10 . 1.328(7) ?
O2 C11A . 1.448(9) ?
O2 C11B . 1.65(2) ?
O3 C10 . 1.190(7) ?
C1 C8 . 1.350(7) ?
C1 C2 . 1.445(7) ?
C2 C3 . 1.395(7) ?
C2 C7 . 1.396(7) ?
C3 C4 . 1.380(7) ?
C3 H3 . 0.9300 ?
C4 C5 . 1.385(8) ?
C5 C6 . 1.383(7) ?
C5 H5 . 0.9300 ?
C6 C7 . 1.375(7) ?
C6 H6 . 0.9300 ?
C8 C9 . 1.494(7) ?
C9 C10 . 1.505(8) ?
C9 H9A . 0.9700 ?
C9 H9B . 0.9700 ?
C11A C12A . 1.459(15) ?
C11A H11A . 0.9700 ?
C11A H11B . 0.9700 ?
C12A H12A . 0.9700 ?
C12A H12B . 0.9700 ?
C11B C12B . 1.45(2) ?
C11B H11C . 0.9700 ?
C11B H11D . 0.9700 ?
C12B H12C . 0.9700 ?
C12B H12D . 0.9700 ?
C13 H13A . 0.9600 ?
C13 H13B . 0.9600 ?
C13 H13C . 0.9600 ?

loop_
_geom_hbond_atom_site_label_D
_geom_hbond_atom_site_label_H
_geom_hbond_atom_site_label_A
_geom_hbond_site_symmetry_A
_geom_hbond_distance_DH
_geom_hbond_distance_HA
_geom_hbond_distance_DA
_geom_hbond_angle_DHA
C11A H11B Cg 1_545 0.97 3.07 3.779(7) 130.8
C3 H3 O4 2_666 0.93 2.60 3.483(7) 159.0
C5 H5 O3 2_665 0.93 2.58 3.423(7) 150.3
C9 H9A O1 2_565 0.97 2.60 3.545(6) 164.5
C9 H9B O4 2_566 0.97 2.34 3.294(7) 169.8

loop_
_geom_torsion_atom_site_label_1
_geom_torsion_atom_site_label_2
_geom_torsion_atom_site_label_3
_geom_torsion_atom_site_label_4
_geom_torsion_site_symmetry_1
_geom_torsion_site_symmetry_2
_geom_torsion_site_symmetry_3
_geom_torsion_site_symmetry_4
_geom_torsion
_geom_torsion_publ_flag
O4 S C1 C8 . . . . -135.7(5) ?
C13 S C1 C8 . . . . 114.8(5) ?
O4 S C1 C2 . . . . 39.3(5) ?
C13 S C1 C2 . . . . -70.2(5) ?
C8 C1 C2 C3 . . . . -178.3(6) ?
S C1 C2 C3 . . . . 6.0(9) ?
C8 C1 C2 C7 . . . . 0.9(5) ?
S C1 C2 C7 . . . . -174.7(4) ?
C7 C2 C3 C4 . . . . 1.7(7) ?
C1 C2 C3 C4 . . . . -179.1(5) ?
C2 C3 C4 C5 . . . . 0.7(8) ?
C2 C3 C4 Br . . . . 179.5(4) ?
C3 C4 C5 C6 . . . . -2.4(8) ?
Br C4 C5 C6 . . . . 178.8(4) ?
C4 C5 C6 C7 . . . . 1.5(8) ?
C5 C6 C7 O1 . . . . 179.8(5) ?
C5 C6 C7 C2 . . . . 0.9(8) ?
C8 O1 C7 C6 . . . . -178.2(5) ?
C8 O1 C7 C2 . . . . 0.8(5) ?
C3 C2 C7 C6 . . . . -2.6(8) ?
C1 C2 C7 C6 . . . . 178.0(5) ?
C3 C2 C7 O1 . . . . 178.4(4) ?
C1 C2 C7 O1 . . . . -1.1(5) ?
C2 C1 C8 O1 . . . . -0.5(6) ?
S C1 C8 O1 . . . . 175.4(3) ?
C2 C1 C8 C9 . . . . 176.0(5) ?
S C1 C8 C9 . . . . -8.1(9) ?
C7 O1 C8 C1 . . . . -0.1(5) ?
C7 O1 C8 C9 . . . . -177.3(4) ?
C1 C8 C9 C10 . . . . -71.8(8) ?
O1 C8 C9 C10 . . . . 104.6(5) ?
C11A O2 C10 O3 . . . . -5.9(11) ?
C11B O2 C10 O3 . . . . 27.3(16) ?
C11A O2 C10 C9 . . . . 175.0(7) ?
C11B O2 C10 C9 . . . . -151.7(14) ?
C8 C9 C10 O3 . . . . 21.9(9) ?
C8 C9 C10 O2 . . . . -159.1(5) ?
C10 O2 C11A C12A . . . . 162.3(11) ?
C11B O2 C11A C12A . . . . 78(3) ?
O2 C11A C12A ClA . . . . -36(3) ?
C10 O2 C11B C12B . . . . 176(3) ?
C11A O2 C11B C12B . . . . -76(4) ?
O2 C11B C12B ClB . . . . 52(6) ?
